data_4500577
loop_
_publ_author_name
'Sharma, Manish K.'
'Lama, Prem'
'Bharadwaj, Parimal K.'

_publ_section_title
;
 Reversible Single-Crystal to Single-Crystal Exchange of Guests in a
 Seven-Fold Interpenetrated Diamondoid Coordination Polymer
;
_journal_issue 4
_journal_name_full 'Crystal Growth &amp; Design'
_journal_page_first 1411
_journal_paper_doi 10.1021/cg101731j
_journal_volume 11
_journal_year 2011
_chemical_formula_moiety 'C30 H23 N3 O4 Zn'
_chemical_formula_sum 'C30 H23 N3 O4 Zn'
_chemical_formula_weight 554.88
_chemical_name_systematic
;
 ?
;
_space_group_IT_number 9
_symmetry_cell_setting monoclinic
_symmetry_space_group_name_Hall 'C -2yc'
_symmetry_space_group_name_H-M 'C 1 c 1'
_atom_sites_solution_hydrogens geom
_atom_sites_solution_primary direct
_atom_sites_solution_secondary difmap
_audit_creation_method SHELXL-97
_cell_angle_alpha 90.000
_cell_angle_beta 103.834(5)
_cell_angle_gamma 90.000
_cell_formula_units_Z 4
_cell_length_a 12.934(5)
_cell_length_b 24.970(3)
_cell_length_c 8.715(4)
_cell_measurement_reflns_used 999
_cell_measurement_temperature 100(2)
_cell_measurement_theta_max 25.99
_cell_measurement_theta_min 2.91
_cell_volume 2733.0(17)
_computing_cell_refinement 'SAINT 6.45 ( Bruker, 2003)'
_computing_data_collection 'SMART 5.628 (Bruker, 2003)'
_computing_data_reduction 'SAINT 6.45 ( Bruker, 2003)'
_computing_molecular_graphics 'DIAMOND 2.1e'
_computing_structure_refinement 'SHELXL-97 (Sheldrick, 1997)'
_computing_structure_solution SIR-97
_diffrn_ambient_temperature 100(2)
_diffrn_measured_fraction_theta_full 0.974
_diffrn_measured_fraction_theta_max 0.974
_diffrn_measurement_device_type 'BRUKER SMART APEX'
_diffrn_measurement_method /w-scans
_diffrn_radiation_monochromator graphite
_diffrn_radiation_source 'fine-focus sealed tube'
_diffrn_radiation_type MoK\a
_diffrn_radiation_wavelength 0.71073
_diffrn_reflns_av_R_equivalents 0.1775
_diffrn_reflns_av_sigmaI/netI 0.2324
_diffrn_reflns_limit_h_max 8
_diffrn_reflns_limit_h_min -15
_diffrn_reflns_limit_k_max 30
_diffrn_reflns_limit_k_min -30
_diffrn_reflns_limit_l_max 10
_diffrn_reflns_limit_l_min -7
_diffrn_reflns_number 6293
_diffrn_reflns_theta_full 25.99
_diffrn_reflns_theta_max 25.99
_diffrn_reflns_theta_min 2.91
_exptl_absorpt_coefficient_mu 0.938
_exptl_absorpt_correction_T_max 0.8799
_exptl_absorpt_correction_T_min 0.8062
_exptl_absorpt_correction_type empirical
_exptl_absorpt_process_details SADABS
_exptl_crystal_colour colorless
_exptl_crystal_density_diffrn 1.349
_exptl_crystal_density_method 'not measured'
_exptl_crystal_description needle
_exptl_crystal_F_000 1144
_exptl_crystal_size_max 0.24
_exptl_crystal_size_mid 0.18
_exptl_crystal_size_min 0.14
_refine_diff_density_max 0.835
_refine_diff_density_min -1.120
_refine_diff_density_rms 0.112
_refine_ls_abs_structure_details 'Flack H D (1983), Acta Cryst. A39, 876-881'
_refine_ls_abs_structure_Flack 0.08(4)
_refine_ls_extinction_method none
_refine_ls_goodness_of_fit_ref 0.972
_refine_ls_hydrogen_treatment constr
_refine_ls_matrix_type full
_refine_ls_number_parameters 344
_refine_ls_number_reflns 3326
_refine_ls_number_restraints 0
_refine_ls_restrained_S_all 0.972
_refine_ls_R_factor_all 0.1697
_refine_ls_R_factor_gt 0.0797
_refine_ls_shift/su_max 0.000
_refine_ls_shift/su_mean 0.000
_refine_ls_structure_factor_coef Fsqd
_refine_ls_weighting_details 'calc w=1/[\s^2^(Fo^2^)+(0.0676P)^2^+0.0000P] where P=(Fo^2^+2Fc^2^)/3'
_refine_ls_weighting_scheme calc
_refine_ls_wR_factor_gt 0.1540
_refine_ls_wR_factor_ref 0.1942
_reflns_number_gt 1765
_reflns_number_total 3326
_reflns_threshold_expression >2sigma(I)
_cod_data_source_file cg101731j_si_002.cif
_cod_data_source_block Compound3
_cod_depositor_comments
;
The following automatic conversions were performed:

'_symmetry_cell_setting' value 'Monoclinic' changed to 'monoclinic'
according to /home/saulius/struct/CIF-dictionaries/cif_core.dic
dictionary named 'cif_core.dic' version 2.4.1 from 2010-06-29.

Automatic conversion script
Id: cif_fix_values 1715 2011-07-08 13:25:40Z adriana 
;
_cod_original_sg_symbol_H-M Cc
_cod_database_code 4500577

loop_
_symmetry_equiv_pos_as_xyz
'x, y, z'
'x, -y, z+1/2'
'x+1/2, y+1/2, z'
'x+1/2, -y+1/2, z+1/2'

loop_
_atom_site_label
_atom_site_type_symbol
_atom_site_fract_x
_atom_site_fract_y
_atom_site_fract_z
_atom_site_U_iso_or_equiv
_atom_site_adp_type
_atom_site_occupancy
_atom_site_symmetry_multiplicity
_atom_site_calc_flag
_atom_site_refinement_flags
Zn1 Zn 0.15238(15) 0.41123(5) 0.63243(17) 0.0273(4) Uani 1 1 d .
O1 O 0.2231(9) 0.3801(4) 0.8369(11) 0.033(3) Uani 1 1 d .
O2 O 0.2482(9) 0.3060(4) 0.7114(10) 0.052(3) Uani 1 1 d .
O3 O 0.0614(8) 0.4714(3) 0.6835(10) 0.028(2) Uani 1 1 d .
O4 O -0.0093(8) 0.3915(3) 0.6693(10) 0.035(2) Uani 1 1 d .
N1 N 0.6090(10) 0.1226(5) 1.9186(14) 0.030(3) Uani 1 1 d .
N2 N -0.7201(9) 0.5511(5) 1.0846(12) 0.018(3) Uani 1 1 d .
N3 N 0.5410(16) 0.3383(6) 0.844(2) 0.092(7) Uani 1 1 d .
C1 C 0.2521(16) 0.3316(8) 0.835(2) 0.046(5) Uani 1 1 d .
C2 C 0.3005(14) 0.3074(6) 0.9832(17) 0.031(4) Uani 1 1 d .
C3 C 0.3348(12) 0.2546(5) 0.9976(14) 0.037(4) Uani 1 1 d .
H3 H 0.3305 0.2342 0.9070 0.045 Uiso 1 1 calc R
C4 C 0.3751(13) 0.2318(6) 1.1436(15) 0.043(4) Uani 1 1 d .
H4 H 0.3965 0.1961 1.1499 0.051 Uiso 1 1 calc R
C5 C 0.3842(17) 0.2609(6) 1.2802(19) 0.046(5) Uani 1 1 d .
C6 C 0.3496(17) 0.3124(7) 1.2651(18) 0.056(6) Uani 1 1 d .
H6 H 0.3528 0.3324 1.3562 0.067 Uiso 1 1 calc R
C7 C 0.3114(13) 0.3358(6) 1.1250(17) 0.034(4) Uani 1 1 d .
H7 H 0.2915 0.3716 1.1215 0.040 Uiso 1 1 calc R
C8 C 0.4286(15) 0.2384(7) 1.4373(18) 0.048(5) Uani 1 1 d .
H8 H 0.4202 0.2579 1.5243 0.058 Uiso 1 1 calc R
C9 C 0.4805(14) 0.1919(6) 1.4641(17) 0.034(4) Uani 1 1 d .
H9 H 0.4884 0.1720 1.3772 0.041 Uiso 1 1 calc R
C10 C 0.5262(14) 0.1699(6) 1.6232(19) 0.037(4) Uani 1 1 d .
C11 C 0.5224(17) 0.1958(6) 1.7574(17) 0.053(6) Uani 1 1 d .
H11 H 0.4909 0.2295 1.7517 0.063 Uiso 1 1 calc R
C12 C 0.5658(17) 0.1724(7) 1.907(2) 0.060(6) Uani 1 1 d .
H12 H 0.5647 0.1914 1.9985 0.072 Uiso 1 1 calc R
C13 C 0.6045(11) 0.0981(5) 1.7843(13) 0.030(3) Uani 1 1 d .
H13 H 0.6289 0.0629 1.7913 0.036 Uiso 1 1 calc R
C14 C 0.5685(12) 0.1179(5) 1.6364(15) 0.032(3) Uani 1 1 d .
H14 H 0.5716 0.0979 1.5476 0.039 Uiso 1 1 calc R
C15 C -0.0185(13) 0.4394(6) 0.6983(18) 0.028(4) Uani 1 1 d .
C16 C -0.1055(12) 0.4623(6) 0.7563(15) 0.031(4) Uani 1 1 d .
C17 C -0.1819(12) 0.4255(6) 0.7802(16) 0.034(4) Uani 1 1 d .
H17 H -0.1753 0.3893 0.7602 0.041 Uiso 1 1 calc R
C18 C -0.2673(13) 0.4443(6) 0.8343(15) 0.040(4) Uani 1 1 d .
H18 H -0.3185 0.4202 0.8503 0.048 Uiso 1 1 calc R
C19 C -0.2785(14) 0.4977(6) 0.8648(19) 0.038(4) Uani 1 1 d .
C20 C -0.2038(15) 0.5331(6) 0.8360(18) 0.047(5) Uani 1 1 d .
H20 H -0.2102 0.5694 0.8550 0.056 Uiso 1 1 calc R
C21 C -0.1178(14) 0.5144(6) 0.7778(19) 0.039(4) Uani 1 1 d .
H21 H -0.0693 0.5387 0.7543 0.047 Uiso 1 1 calc R
C22 C -0.3665(13) 0.5171(5) 0.9220(17) 0.032(4) Uani 1 1 d .
H22 H -0.3649 0.5531 0.9490 0.038 Uiso 1 1 calc R
C23 C -0.4515(14) 0.4888(7) 0.9412(18) 0.041(5) Uani 1 1 d .
H23 H -0.4531 0.4525 0.9174 0.049 Uiso 1 1 calc R
C24 C -0.5396(12) 0.5103(5) 0.9953(14) 0.024(3) Uani 1 1 d .
C25 C -0.6279(12) 0.4790(6) 0.9836(17) 0.031(4) Uani 1 1 d .
H25 H -0.6300 0.4445 0.9429 0.037 Uiso 1 1 calc R
C26 C -0.7162(13) 0.4997(5) 1.0340(14) 0.034(4) Uani 1 1 d .
H26 H -0.7739 0.4772 1.0325 0.040 Uiso 1 1 calc R
C27 C -0.6291(14) 0.5803(6) 1.0992(17) 0.041(4) Uani 1 1 d .
H27 H -0.6263 0.6146 1.1417 0.049 Uiso 1 1 calc R
C28 C -0.5442(14) 0.5618(6) 1.0551(15) 0.037(4) Uani 1 1 d .
H28 H -0.4854 0.5841 1.0645 0.044 Uiso 1 1 calc R
C29 C 0.5794(19) 0.3287(7) 0.966(4) 0.094(9) Uani 1 1 d .
C30 C 0.638(3) 0.3127(7) 1.144(4) 0.138(11) Uani 1 1 d .
H30A H 0.6645 0.2767 1.1455 0.206 Uiso 1 1 calc R
H30B H 0.5884 0.3150 1.2096 0.206 Uiso 1 1 calc R
H30C H 0.6963 0.3367 1.1824 0.206 Uiso 1 1 calc R

loop_
_atom_site_aniso_label
_atom_site_aniso_U_11
_atom_site_aniso_U_22
_atom_site_aniso_U_33
_atom_site_aniso_U_23
_atom_site_aniso_U_13
_atom_site_aniso_U_12
Zn1 0.0272(8) 0.0263(7) 0.0248(6) -0.0014(9) -0.0007(5) 0.0017(11)
O1 0.034(7) 0.032(6) 0.029(6) 0.006(5) 0.000(5) -0.003(5)
O2 0.069(9) 0.053(6) 0.026(5) -0.005(5) -0.003(6) -0.014(6)
O3 0.038(7) 0.014(5) 0.031(5) -0.005(4) 0.003(5) -0.006(5)
O4 0.039(7) 0.029(5) 0.037(5) 0.003(4) 0.009(5) 0.020(5)
N1 0.015(8) 0.035(8) 0.035(8) -0.003(5) -0.003(6) -0.003(6)
N2 0.012(8) 0.024(7) 0.016(6) -0.003(5) -0.009(5) -0.005(6)
N3 0.066(14) 0.070(11) 0.113(14) 0.054(11) -0.032(11) -0.021(10)
C1 0.043(12) 0.054(11) 0.034(10) 0.006(8) -0.002(9) -0.008(10)
C2 0.047(11) 0.021(8) 0.022(8) -0.002(6) 0.002(8) -0.001(8)
C3 0.040(10) 0.049(9) 0.013(7) -0.002(6) -0.014(6) 0.013(8)
C4 0.070(13) 0.029(7) 0.025(7) -0.003(6) 0.003(8) 0.003(8)
C5 0.078(14) 0.021(8) 0.040(9) 0.011(7) 0.018(9) 0.024(9)
C6 0.086(16) 0.053(11) 0.024(9) -0.012(8) 0.006(10) -0.007(11)
C7 0.047(11) 0.021(8) 0.026(8) 0.006(6) -0.005(8) 0.014(8)
C8 0.059(14) 0.048(11) 0.029(9) 0.001(7) -0.006(9) -0.002(10)
C9 0.050(12) 0.026(8) 0.023(8) 0.011(6) 0.001(7) 0.009(8)
C10 0.053(12) 0.031(8) 0.024(8) -0.001(6) 0.006(8) -0.008(8)
C11 0.117(19) 0.032(9) 0.020(7) 0.013(6) 0.028(10) 0.020(10)
C12 0.099(18) 0.034(9) 0.048(11) 0.000(8) 0.019(11) 0.033(11)
C13 0.032(9) 0.032(8) 0.022(6) -0.010(6) -0.001(6) 0.002(7)
C14 0.043(10) 0.022(7) 0.030(8) -0.004(6) 0.006(7) -0.011(7)
C15 0.022(10) 0.024(8) 0.040(8) -0.010(7) 0.009(8) 0.010(8)
C16 0.034(10) 0.021(7) 0.030(8) -0.012(6) -0.006(7) 0.011(7)
C17 0.039(10) 0.022(8) 0.046(9) 0.002(6) 0.019(8) 0.004(7)
C18 0.046(11) 0.042(9) 0.032(7) 0.001(7) 0.009(7) 0.002(9)
C19 0.025(10) 0.032(9) 0.059(11) -0.007(8) 0.016(9) -0.007(9)
C20 0.062(14) 0.043(10) 0.034(9) -0.018(7) 0.008(9) 0.013(10)
C21 0.037(12) 0.022(8) 0.057(11) 0.002(7) 0.009(9) -0.016(8)
C22 0.034(11) 0.014(7) 0.049(9) 0.002(6) 0.013(8) 0.003(7)
C23 0.030(11) 0.047(11) 0.037(9) -0.003(8) -0.008(8) 0.012(9)
C24 0.029(9) 0.019(7) 0.024(7) -0.004(6) 0.003(7) 0.004(7)
C25 0.028(10) 0.028(8) 0.032(8) -0.006(6) -0.002(7) -0.015(8)
C26 0.043(11) 0.029(8) 0.023(7) 0.006(6) -0.003(7) 0.016(8)
C27 0.045(12) 0.032(9) 0.036(9) -0.002(7) -0.006(9) -0.021(9)
C28 0.058(13) 0.021(8) 0.031(8) -0.009(6) 0.010(8) -0.004(8)
C29 0.051(16) 0.030(10) 0.19(3) 0.004(14) -0.005(18) 0.003(10)
C30 0.11(2) 0.056(11) 0.20(2) -0.01(2) -0.051(19) 0.00(2)

loop_
_atom_type_symbol
_atom_type_description
_atom_type_scat_dispersion_real
_atom_type_scat_dispersion_imag
_atom_type_scat_source
C C 0.0033 0.0016 'International Tables Vol C Tables 4.2.6.8 and 6.1.1.4'
H H 0.0000 0.0000 'International Tables Vol C Tables 4.2.6.8 and 6.1.1.4'
N N 0.0061 0.0033 'International Tables Vol C Tables 4.2.6.8 and 6.1.1.4'
O O 0.0106 0.0060 'International Tables Vol C Tables 4.2.6.8 and 6.1.1.4'
Zn Zn 0.2839 1.4301 'International Tables Vol C Tables 4.2.6.8 and 6.1.1.4'

loop_
_geom_angle_atom_site_label_1
_geom_angle_atom_site_label_2
_geom_angle_atom_site_label_3
_geom_angle
_geom_angle_site_symmetry_1
_geom_angle_site_symmetry_3
O1 Zn1 N1 130.2(4) . 4_453
O1 Zn1 O3 105.3(4) . .
N1 Zn1 O3 118.1(4) 4_453 .
O1 Zn1 N2 98.4(4) . 2_664
N1 Zn1 N2 93.8(5) 4_453 2_664
O3 Zn1 N2 104.2(5) . 2_664
O1 Zn1 O4 91.8(4) . .
N1 Zn1 O4 88.7(4) 4_453 .
O3 Zn1 O4 61.4(3) . .
N2 Zn1 O4 164.3(4) 2_664 .
O1 Zn1 C15 98.5(5) . .
N1 Zn1 C15 105.3(5) 4_453 .
O3 Zn1 C15 32.0(4) . .
N2 Zn1 C15 136.1(5) 2_664 .
O4 Zn1 C15 29.4(4) . .
C1 O1 Zn1 116.1(10) . .
C15 O3 Zn1 94.6(8) . .
C15 O4 Zn1 87.4(9) . .
C13 N1 C12 115.7(13) . .
C13 N1 Zn1 125.2(10) . 4_556
C12 N1 Zn1 118.4(11) . 4_556
C26 N2 C27 115.9(14) . .
C26 N2 Zn1 126.8(10) . 2_465
C27 N2 Zn1 117.3(11) . 2_465
O2 C1 O1 123.7(16) . .
O2 C1 C2 119.0(17) . .
O1 C1 C2 117.1(16) . .
C3 C2 C7 116.0(13) . .
C3 C2 C1 123.0(13) . .
C7 C2 C1 120.9(15) . .
C4 C3 C2 121.2(12) . .
C4 C3 H3 119.4 . .
C2 C3 H3 119.4 . .
C5 C4 C3 121.1(13) . .
C5 C4 H4 119.4 . .
C3 C4 H4 119.4 . .
C6 C5 C4 117.3(14) . .
C6 C5 C8 120.0(14) . .
C4 C5 C8 122.7(12) . .
C7 C6 C5 122.9(15) . .
C7 C6 H6 118.6 . .
C5 C6 H6 118.6 . .
C6 C7 C2 121.5(15) . .
C6 C7 H7 119.3 . .
C2 C7 H7 119.3 . .
C9 C8 C5 124.5(14) . .
C9 C8 H8 117.8 . .
C5 C8 H8 117.8 . .
C8 C9 C10 124.0(14) . .
C8 C9 H9 118.0 . .
C10 C9 H9 118.0 . .
C11 C10 C14 117.8(14) . .
C11 C10 C9 123.3(16) . .
C14 C10 C9 118.7(13) . .
C10 C11 C12 120.9(16) . .
C10 C11 H11 119.6 . .
C12 C11 H11 119.6 . .
N1 C12 C11 120.8(16) . .
N1 C12 H12 119.6 . .
C11 C12 H12 119.6 . .
N1 C13 C14 127.6(13) . .
N1 C13 H13 116.2 . .
C14 C13 H13 116.2 . .
C13 C14 C10 117.0(12) . .
C13 C14 H14 121.5 . .
C10 C14 H14 121.5 . .
O4 C15 O3 116.5(13) . .
O4 C15 C16 124.9(15) . .
O3 C15 C16 118.5(13) . .
O4 C15 Zn1 63.2(8) . .
O3 C15 Zn1 53.4(7) . .
C16 C15 Zn1 169.7(12) . .
C21 C16 C17 120.5(15) . .
C21 C16 C15 124.2(16) . .
C17 C16 C15 115.2(13) . .
C18 C17 C16 118.5(13) . .
C18 C17 H17 120.7 . .
C16 C17 H17 120.7 . .
C19 C18 C17 121.7(15) . .
C19 C18 H18 119.1 . .
C17 C18 H18 119.1 . .
C18 C19 C20 118.5(15) . .
C18 C19 C22 121.7(16) . .
C20 C19 C22 119.8(14) . .
C19 C20 C21 120.2(14) . .
C19 C20 H20 119.9 . .
C21 C20 H20 119.9 . .
C16 C21 C20 120.4(16) . .
C16 C21 H21 119.8 . .
C20 C21 H21 119.8 . .
C23 C22 C19 127.2(15) . .
C23 C22 H22 116.4 . .
C19 C22 H22 116.4 . .
C22 C23 C24 125.4(15) . .
C22 C23 H23 117.3 . .
C24 C23 H23 117.3 . .
C25 C24 C28 116.4(14) . .
C25 C24 C23 118.5(13) . .
C28 C24 C23 125.0(15) . .
C24 C25 C26 119.5(14) . .
C24 C25 H25 120.3 . .
C26 C25 H25 120.3 . .
N2 C26 C25 122.5(14) . .
N2 C26 H26 118.7 . .
C25 C26 H26 118.7 . .
C28 C27 N2 122.7(15) . .
C28 C27 H27 118.6 . .
N2 C27 H27 118.6 . .
C27 C28 C24 122.7(16) . .
C27 C28 H28 118.7 . .
C24 C28 H28 118.7 . .
N3 C29 C30 178(3) . .
C29 C30 H30A 109.5 . .
C29 C30 H30B 109.5 . .
H30A C30 H30B 109.5 . .
C29 C30 H30C 109.5 . .
H30A C30 H30C 109.5 . .
H30B C30 H30C 109.5 . .

loop_
_geom_bond_atom_site_label_1
_geom_bond_atom_site_label_2
_geom_bond_distance
_geom_bond_site_symmetry_2
Zn1 O1 1.959(10) .
Zn1 N1 2.001(12) 4_453
Zn1 O3 2.023(9) .
Zn1 N2 2.027(11) 2_664
Zn1 O4 2.246(10) .
Zn1 C15 2.512(15) .
O1 C1 1.27(2) .
O2 C1 1.239(19) .
O3 C15 1.337(17) .
O4 C15 1.233(15) .
N1 C13 1.311(15) .
N1 C12 1.357(19) .
N1 Zn1 2.001(12) 4_556
N2 C26 1.362(16) .
N2 C27 1.364(18) .
N2 Zn1 2.027(11) 2_465
N3 C29 1.09(3) .
C1 C2 1.43(2) .
C2 C3 1.387(19) .
C2 C7 1.402(19) .
C3 C4 1.377(17) .
C3 H3 0.9300 .
C4 C5 1.375(19) .
C4 H4 0.9300 .
C5 C6 1.36(2) .
C5 C8 1.464(18) .
C6 C7 1.34(2) .
C6 H6 0.9300 .
C7 H7 0.9300 .
C8 C9 1.33(2) .
C8 H8 0.9300 .
C9 C10 1.48(2) .
C9 H9 0.9300 .
C10 C11 1.35(2) .
C10 C14 1.40(2) .
C11 C12 1.42(2) .
C11 H11 0.9300 .
C12 H12 0.9300 .
C13 C14 1.355(16) .
C13 H13 0.9300 .
C14 H14 0.9300 .
C15 C16 1.457(19) .
C16 C21 1.330(19) .
C16 C17 1.400(19) .
C17 C18 1.382(19) .
C17 H17 0.9300 .
C18 C19 1.372(19) .
C18 H18 0.9300 .
C19 C20 1.38(2) .
C19 C22 1.43(2) .
C20 C21 1.41(2) .
C20 H20 0.9300 .
C21 H21 0.9300 .
C22 C23 1.35(2) .
C22 H22 0.9300 .
C23 C24 1.44(2) .
C23 H23 0.9300 .
C24 C25 1.366(18) .
C24 C28 1.395(18) .
C25 C26 1.41(2) .
C25 H25 0.9300 .
C26 H26 0.9300 .
C27 C28 1.33(2) .
C27 H27 0.9300 .
C28 H28 0.9300 .
C29 C30 1.61(4) .
C30 H30A 0.9600 .
C30 H30B 0.9600 .
C30 H30C 0.9600 .

loop_
_geom_torsion_atom_site_label_1
_geom_torsion_atom_site_label_2
_geom_torsion_atom_site_label_3
_geom_torsion_atom_site_label_4
_geom_torsion
_geom_torsion_site_symmetry_1
N1 Zn1 O1 C1 4.6(15) 4_453
O3 Zn1 O1 C1 155.1(12) .
N2 Zn1 O1 C1 -97.6(13) 2_664
O4 Zn1 O1 C1 94.4(12) .
C15 Zn1 O1 C1 123.1(13) .
O1 Zn1 O3 C15 -81.4(9) .
N1 Zn1 O3 C15 73.3(9) 4_453
N2 Zn1 O3 C15 175.6(9) 2_664
O4 Zn1 O3 C15 2.1(8) .
O1 Zn1 O4 C15 104.3(9) .
N1 Zn1 O4 C15 -125.5(9) 4_453
O3 Zn1 O4 C15 -2.2(9) .
N2 Zn1 O4 C15 -26.2(17) 2_664
Zn1 O1 C1 O2 8(2) .
Zn1 O1 C1 C2 -177.8(12) .
O2 C1 C2 C3 -6(3) .
O1 C1 C2 C3 179.3(16) .
O2 C1 C2 C7 176.9(16) .
O1 C1 C2 C7 2(3) .
C7 C2 C3 C4 1(2) .
C1 C2 C3 C4 -176.0(16) .
C2 C3 C4 C5 -1(3) .
C3 C4 C5 C6 1(3) .
C3 C4 C5 C8 -178.7(17) .
C4 C5 C6 C7 -2(3) .
C8 C5 C6 C7 177.8(18) .
C5 C6 C7 C2 3(3) .
C3 C2 C7 C6 -2(3) .
C1 C2 C7 C6 175.3(18) .
C6 C5 C8 C9 -168(2) .
C4 C5 C8 C9 12(3) .
C5 C8 C9 C10 179.2(16) .
C8 C9 C10 C11 -2(3) .
C8 C9 C10 C14 172.9(16) .
C14 C10 C11 C12 4(3) .
C9 C10 C11 C12 178.8(18) .
C13 N1 C12 C11 -2(3) .
Zn1 N1 C12 C11 -172.6(16) 4_556
C10 C11 C12 N1 -2(3) .
C12 N1 C13 C14 5(2) .
Zn1 N1 C13 C14 174.8(12) 4_556
N1 C13 C14 C10 -3(2) .
C11 C10 C14 C13 -1(2) .
C9 C10 C14 C13 -176.5(14) .
Zn1 O4 C15 O3 3.3(13) .
Zn1 O4 C15 C16 -172.5(15) .
Zn1 O3 C15 O4 -3.7(14) .
Zn1 O3 C15 C16 172.4(12) .
O1 Zn1 C15 O4 -78.3(9) .
N1 Zn1 C15 O4 57.6(9) 4_453
O3 Zn1 C15 O4 176.3(14) .
N2 Zn1 C15 O4 170.1(7) 2_664
O1 Zn1 C15 O3 105.4(8) .
N1 Zn1 C15 O3 -118.8(8) 4_453
N2 Zn1 C15 O3 -6.2(12) 2_664
O4 Zn1 C15 O3 -176.3(14) .
O1 Zn1 C15 C16 65(7) .
N1 Zn1 C15 C16 -159(6) 4_453
O3 Zn1 C15 C16 -40(6) .
N2 Zn1 C15 C16 -46(7) 2_664
O4 Zn1 C15 C16 144(7) .
O4 C15 C16 C21 -175.7(15) .
O3 C15 C16 C21 9(2) .
Zn1 C15 C16 C21 45(7) .
O4 C15 C16 C17 1(2) .
O3 C15 C16 C17 -175.3(13) .
Zn1 C15 C16 C17 -139(6) .
C21 C16 C17 C18 -3(2) .
C15 C16 C17 C18 -179.6(13) .
C16 C17 C18 C19 0(2) .
C17 C18 C19 C20 2(2) .
C17 C18 C19 C22 -179.5(14) .
C18 C19 C20 C21 -1(2) .
C22 C19 C20 C21 -179.2(14) .
C17 C16 C21 C20 5(2) .
C15 C16 C21 C20 -179.4(15) .
C19 C20 C21 C16 -3(3) .
C18 C19 C22 C23 -6(3) .
C20 C19 C22 C23 172.9(17) .
C19 C22 C23 C24 -178.3(14) .
C22 C23 C24 C25 169.1(16) .
C22 C23 C24 C28 -9(3) .
C28 C24 C25 C26 -1(2) .
C23 C24 C25 C26 -179.0(13) .
C27 N2 C26 C25 -6.4(19) .
Zn1 N2 C26 C25 171.4(10) 2_465
C24 C25 C26 N2 4(2) .
C26 N2 C27 C28 5(2) .
Zn1 N2 C27 C28 -172.7(12) 2_465
N2 C27 C28 C24 -2(2) .
C25 C24 C28 C27 0(2) .
C23 C24 C28 C27 177.8(15) .
